data_4073415
loop_
_publ_author_name
'Jaroschik, Florian'
'Nief, Fran\,cois'
'Le Goff, Xavier-Fr\'ed\'eric'
'Ricard, Louis'

_publ_section_title
;
 Synthesis and Reactivity of Organometallic Complexes of Divalent Thulium
 with Cyclopentadienyl and Phospholyl Ligands
;
_journal_issue 14
_journal_name_full Organometallics
_journal_page_first 3552
_journal_paper_doi 10.1021/om700316a
_journal_volume 26
_journal_year 2007
_chemical_formula_sum 'C28 H48 I P2 Tm'
_chemical_formula_weight 742.43
_chemical_name_systematic
; 
 ? 
;
_space_group_IT_number 14
_symmetry_cell_setting monoclinic
_symmetry_space_group_name_Hall '-P 2ybc'
_symmetry_space_group_name_H-M 'P 1 21/c 1'
_atom_sites_solution_hydrogens geom
_atom_sites_solution_primary direct
_atom_sites_solution_secondary difmap
_audit_creation_method SHELXL-97
_cell_angle_alpha 90.000
_cell_angle_beta 91.982(1)
_cell_angle_gamma 90.000
_cell_formula_units_Z 4
_cell_length_a 10.787(1)
_cell_length_b 16.997(1)
_cell_length_c 16.458(1)
_cell_measurement_reflns_used 8313
_cell_measurement_temperature 150.0(1)
_cell_measurement_theta_max 30.034
_cell_measurement_theta_min 0.998
_cell_volume 3015.7(4)
_computing_structure_refinement 'SHELXL-97 (Sheldrick, 1997)'
_computing_structure_solution 'SHELXS-97 (Sheldrick, 1990)'
_diffrn_ambient_temperature 150.0(1)
_diffrn_measured_fraction_theta_full 0.995
_diffrn_measured_fraction_theta_max 0.995
_diffrn_measurement_device_type KappaCCD
_diffrn_measurement_method 'phi and omega scans'
_diffrn_radiation_monochromator graphite
_diffrn_radiation_source 'fine-focus sealed tube'
_diffrn_radiation_type MoK\a
_diffrn_radiation_wavelength 0.71069
_diffrn_reflns_av_R_equivalents 0.0371
_diffrn_reflns_av_sigmaI/netI 0.0573
_diffrn_reflns_limit_h_max 15
_diffrn_reflns_limit_h_min -15
_diffrn_reflns_limit_k_max 17
_diffrn_reflns_limit_k_min -23
_diffrn_reflns_limit_l_max 23
_diffrn_reflns_limit_l_min -23
_diffrn_reflns_number 15828
_diffrn_reflns_theta_full 30.03
_diffrn_reflns_theta_max 30.03
_diffrn_reflns_theta_min 3.06
_exptl_absorpt_coefficient_mu 4.086
_exptl_absorpt_correction_T_max 0.7358
_exptl_absorpt_correction_T_min 0.6399
_exptl_absorpt_correction_type multi-scan
_exptl_crystal_colour Yellow
_exptl_crystal_density_diffrn 1.635
_exptl_crystal_density_method 'not measured'
_exptl_crystal_description Block
_exptl_crystal_F_000 1472
_exptl_crystal_size_max 0.12
_exptl_crystal_size_mid 0.08
_exptl_crystal_size_min 0.08
_refine_diff_density_max 1.406
_refine_diff_density_min -2.409
_refine_diff_density_rms 0.165
_refine_ls_extinction_method none
_refine_ls_goodness_of_fit_ref 0.994
_refine_ls_hydrogen_treatment mixed
_refine_ls_matrix_type full
_refine_ls_number_parameters 305
_refine_ls_number_reflns 8782
_refine_ls_number_restraints 0
_refine_ls_restrained_S_all 0.994
_refine_ls_R_factor_all 0.0560
_refine_ls_R_factor_gt 0.0374
_refine_ls_shift/su_max 0.001
_refine_ls_shift/su_mean 0.000
_refine_ls_structure_factor_coef Fsqd
_refine_ls_weighting_details 'calc w=1/[\s^2^(Fo^2^)+(0.0455P)^2^+0.0000P] where P=(Fo^2^+2Fc^2^)/3'
_refine_ls_weighting_scheme calc
_refine_ls_wR_factor_gt 0.0852
_refine_ls_wR_factor_ref 0.0920
_reflns_number_gt 6653
_reflns_number_total 8782
_reflns_threshold_expression >2sigma(I)
_cod_data_source_file om700316a-file002.cif
_cod_data_source_block tmdtb2i
_cod_depositor_comments
;
The following automatic conversions were performed:

'_symmetry_cell_setting' value 'Monoclinic' changed to 'monoclinic'
according to /home/saulius/struct/CIF-dictionaries/cif_core.dic
dictionary named 'cif_core.dic' version 2.4.1 from 2010-06-29.

Automatic conversion script
Id: cif_fix_values 1715 2011-07-08 13:25:40Z adriana 
;
_cod_original_cell_volume 3015.7(2)
_cod_original_sg_symbol_H-M 'P21/c     '
_cod_database_code 4073415

loop_
_symmetry_equiv_pos_as_xyz
'x, y, z'
'-x, y+1/2, -z+1/2'
'-x, -y, -z'
'x, -y-1/2, z-1/2'

loop_
_atom_site_label
_atom_site_type_symbol
_atom_site_fract_x
_atom_site_fract_y
_atom_site_fract_z
_atom_site_U_iso_or_equiv
_atom_site_adp_type
_atom_site_occupancy
_atom_site_symmetry_multiplicity
_atom_site_calc_flag
_atom_site_refinement_flags
Tm1 Tm 0.742513(13) 0.058811(8) 0.245502(9) 0.02156(6) Uani 1 1 d .
I1 I 0.93049(2) 0.146838(15) 0.335391(18) 0.03872(8) Uani 1 1 d .
P1 P 0.66235(9) -0.09853(5) 0.24898(6) 0.0247(2) Uani 1 1 d .
P2 P 0.59134(9) 0.09857(5) 0.10866(6) 0.0246(2) Uani 1 1 d .
C1 C 0.7529(3) -0.0757(2) 0.3385(2) 0.0257(8) Uani 1 1 d .
C2 C 0.8766(3) -0.05931(18) 0.3196(2) 0.0258(8) Uani 1 1 d .
C3 C 0.8977(3) -0.06302(18) 0.2335(2) 0.0241(7) Uani 1 1 d .
C4 C 0.7922(3) -0.08358(19) 0.1868(2) 0.0235(7) Uani 1 1 d .
C5 C 0.7881(3) -0.1102(2) 0.0973(2) 0.0278(8) Uani 1 1 d .
C6 C 0.6545(4) -0.1233(2) 0.0649(3) 0.0368(9) Uani 1 1 d .
H6A H 0.6094 -0.0732 0.0651 0.055 Uiso 1 1 calc R
H6B H 0.6132 -0.1612 0.0997 0.055 Uiso 1 1 calc R
H6C H 0.6557 -0.1437 0.0092 0.055 Uiso 1 1 calc R
C7 C 0.8482(4) -0.0521(2) 0.0386(3) 0.0373(10) Uani 1 1 d .
H7A H 0.8405 -0.0727 -0.0170 0.056 Uiso 1 1 calc R
H7B H 0.9361 -0.0457 0.0541 0.056 Uiso 1 1 calc R
H7C H 0.8062 -0.0011 0.0413 0.056 Uiso 1 1 calc R
C8 C 0.8565(4) -0.1898(2) 0.0958(3) 0.0417(10) Uani 1 1 d .
H8A H 0.8125 -0.2281 0.1288 0.063 Uiso 1 1 calc R
H8B H 0.9413 -0.1831 0.1181 0.063 Uiso 1 1 calc R
H8C H 0.8591 -0.2088 0.0397 0.063 Uiso 1 1 calc R
C9 C 1.0278(4) -0.0527(2) 0.2030(3) 0.0372(10) Uani 1 1 d .
H9A H 1.0248 -0.0523 0.1434 0.056 Uiso 1 1 calc R
H9B H 1.0803 -0.0963 0.2226 0.056 Uiso 1 1 calc R
H9C H 1.0625 -0.0028 0.2232 0.056 Uiso 1 1 calc R
C10 C 0.9830(4) -0.0488(2) 0.3806(3) 0.0395(10) Uani 1 1 d .
H10A H 0.9534 -0.0220 0.4289 0.059 Uiso 1 1 calc R
H10B H 1.0480 -0.0172 0.3563 0.059 Uiso 1 1 calc R
H10C H 1.0166 -0.1004 0.3961 0.059 Uiso 1 1 calc R
C11 C 0.6999(4) -0.0802(2) 0.4227(3) 0.0343(9) Uani 1 1 d .
C12 C 0.7815(5) -0.1318(3) 0.4800(3) 0.0551(14) Uani 1 1 d .
H12A H 0.8037 -0.1804 0.4519 0.083 Uiso 1 1 calc R
H12B H 0.7355 -0.1449 0.5286 0.083 Uiso 1 1 calc R
H12C H 0.8571 -0.1030 0.4961 0.083 Uiso 1 1 calc R
C13 C 0.5720(4) -0.1191(3) 0.4194(3) 0.0429(10) Uani 1 1 d .
H13A H 0.5148 -0.0875 0.3853 0.064 Uiso 1 1 calc R
H13B H 0.5408 -0.1227 0.4745 0.064 Uiso 1 1 calc R
H13C H 0.5785 -0.1720 0.3963 0.064 Uiso 1 1 calc R
C14 C 0.6863(5) 0.0029(3) 0.4590(3) 0.0494(12) Uani 1 1 d .
H14A H 0.7673 0.0291 0.4611 0.074 Uiso 1 1 calc R
H14B H 0.6553 -0.0012 0.5141 0.074 Uiso 1 1 calc R
H14C H 0.6278 0.0336 0.4250 0.074 Uiso 1 1 calc R
C15 C 0.6940(3) 0.17689(19) 0.1346(2) 0.0253(7) Uani 1 1 d .
C16 C 0.6685(3) 0.20873(19) 0.2112(2) 0.0275(8) Uani 1 1 d .
C17 C 0.5686(3) 0.1701(2) 0.2498(2) 0.0265(8) Uani 1 1 d .
C18 C 0.5157(3) 0.1085(2) 0.2020(2) 0.0245(7) Uani 1 1 d .
C19 C 0.3876(3) 0.0691(2) 0.2136(2) 0.0291(8) Uani 1 1 d .
C20 C 0.3666(4) 0.0027(2) 0.1518(3) 0.0358(9) Uani 1 1 d .
H20A H 0.4266 -0.0395 0.1630 0.054 Uiso 1 1 calc R
H20B H 0.3776 0.0231 0.0968 0.054 Uiso 1 1 calc R
H20C H 0.2822 -0.0179 0.1560 0.054 Uiso 1 1 calc R
C21 C 0.3707(4) 0.0334(3) 0.2982(3) 0.0441(11) Uani 1 1 d .
H21A H 0.2883 0.0093 0.3003 0.066 Uiso 1 1 calc R
H21B H 0.3787 0.0748 0.3395 0.066 Uiso 1 1 calc R
H21C H 0.4344 -0.0069 0.3088 0.066 Uiso 1 1 calc R
C22 C 0.2882(4) 0.1329(3) 0.1969(3) 0.0406(10) Uani 1 1 d .
H22A H 0.2974 0.1544 0.1422 0.061 Uiso 1 1 calc R
H22B H 0.2985 0.1752 0.2371 0.061 Uiso 1 1 calc R
H22C H 0.2055 0.1097 0.2009 0.061 Uiso 1 1 calc R
C23 C 0.5216(4) 0.2005(2) 0.3294(3) 0.0372(9) Uani 1 1 d .
H23A H 0.4402 0.1774 0.3391 0.056 Uiso 1 1 calc R
H23B H 0.5142 0.2579 0.3269 0.056 Uiso 1 1 calc R
H23C H 0.5800 0.1859 0.3738 0.056 Uiso 1 1 calc R
C24 C 0.7224(4) 0.2831(2) 0.2480(3) 0.0384(10) Uani 1 1 d .
H24A H 0.8050 0.2923 0.2269 0.058 Uiso 1 1 calc R
H24B H 0.7288 0.2777 0.3073 0.058 Uiso 1 1 calc R
H24C H 0.6683 0.3277 0.2337 0.058 Uiso 1 1 calc R
C25 C 0.7841(3) 0.2099(2) 0.0728(2) 0.0303(8) Uani 1 1 d .
C26 C 0.7724(4) 0.1668(2) -0.0078(3) 0.0394(10) Uani 1 1 d .
H26A H 0.7935 0.1112 0.0003 0.059 Uiso 1 1 calc R
H26B H 0.8291 0.1903 -0.0462 0.059 Uiso 1 1 calc R
H26C H 0.6870 0.1711 -0.0296 0.059 Uiso 1 1 calc R
C27 C 0.9205(4) 0.2046(3) 0.1033(3) 0.0461(11) Uani 1 1 d .
H27A H 0.9430 0.1494 0.1123 0.069 Uiso 1 1 calc R
H27B H 0.9313 0.2338 0.1544 0.069 Uiso 1 1 calc R
H27C H 0.9741 0.2274 0.0625 0.069 Uiso 1 1 calc R
C28 C 0.7495(4) 0.2964(2) 0.0543(3) 0.0431(11) Uani 1 1 d .
H28A H 0.7965 0.3150 0.0081 0.065 Uiso 1 1 calc R
H28B H 0.7696 0.3289 0.1021 0.065 Uiso 1 1 calc R
H28C H 0.6605 0.3000 0.0408 0.065 Uiso 1 1 calc R

loop_
_atom_site_aniso_label
_atom_site_aniso_U_11
_atom_site_aniso_U_22
_atom_site_aniso_U_33
_atom_site_aniso_U_23
_atom_site_aniso_U_13
_atom_site_aniso_U_12
Tm1 0.02211(9) 0.01999(8) 0.02250(10) -0.00157(6) -0.00031(6) -0.00004(5)
I1 0.03878(16) 0.03527(14) 0.04119(18) -0.00683(11) -0.01191(13) -0.00740(11)
P1 0.0256(5) 0.0244(4) 0.0243(5) 0.0009(4) 0.0026(4) -0.0028(3)
P2 0.0250(5) 0.0281(4) 0.0208(5) -0.0002(4) 0.0006(4) 0.0001(3)
C1 0.0311(19) 0.0223(15) 0.024(2) 0.0030(14) 0.0016(15) 0.0049(14)
C2 0.0278(18) 0.0217(16) 0.027(2) -0.0034(14) -0.0053(15) 0.0075(13)
C3 0.0232(17) 0.0213(16) 0.028(2) 0.0017(14) -0.0003(15) 0.0043(13)
C4 0.0269(18) 0.0180(14) 0.026(2) -0.0002(13) 0.0055(15) 0.0009(13)
C5 0.033(2) 0.0217(16) 0.030(2) -0.0040(14) 0.0076(16) -0.0015(14)
C6 0.041(2) 0.041(2) 0.028(2) -0.0049(18) 0.0029(18) -0.0101(18)
C7 0.044(2) 0.041(2) 0.028(2) 0.0009(17) 0.0090(19) -0.0075(18)
C8 0.057(3) 0.031(2) 0.038(3) -0.0083(18) 0.001(2) 0.0091(19)
C9 0.0235(19) 0.042(2) 0.046(3) -0.0008(19) 0.0030(18) 0.0029(16)
C10 0.037(2) 0.046(2) 0.034(2) 0.0020(18) -0.0156(19) 0.0064(18)
C11 0.042(2) 0.0354(19) 0.026(2) 0.0042(17) 0.0048(18) 0.0050(17)
C12 0.056(3) 0.071(3) 0.038(3) 0.028(2) 0.004(2) 0.013(2)
C13 0.048(3) 0.050(2) 0.032(3) 0.007(2) 0.013(2) -0.001(2)
C14 0.069(3) 0.048(2) 0.032(3) -0.005(2) 0.021(2) 0.005(2)
C15 0.0271(18) 0.0231(16) 0.026(2) 0.0045(14) 0.0012(15) 0.0013(13)
C16 0.0301(19) 0.0204(16) 0.032(2) 0.0007(14) 0.0005(16) 0.0041(14)
C17 0.0290(19) 0.0268(17) 0.023(2) 0.0008(14) -0.0017(15) 0.0078(14)
C18 0.0244(18) 0.0275(17) 0.0217(19) 0.0055(14) 0.0035(14) 0.0046(14)
C19 0.0219(18) 0.037(2) 0.028(2) 0.0045(16) 0.0033(15) 0.0052(14)
C20 0.0255(19) 0.043(2) 0.039(3) 0.0023(18) -0.0027(17) -0.0058(16)
C21 0.034(2) 0.065(3) 0.034(3) 0.012(2) 0.0066(19) -0.006(2)
C22 0.025(2) 0.054(3) 0.044(3) 0.001(2) 0.0009(19) 0.0054(17)
C23 0.045(2) 0.034(2) 0.033(2) -0.0075(17) 0.0080(19) 0.0062(17)
C24 0.046(2) 0.0269(19) 0.042(3) -0.0104(17) 0.003(2) -0.0029(16)
C25 0.032(2) 0.0278(17) 0.032(2) 0.0093(16) 0.0076(17) -0.0031(15)
C26 0.053(3) 0.033(2) 0.033(3) 0.0033(17) 0.011(2) -0.0021(18)
C27 0.031(2) 0.060(3) 0.049(3) 0.011(2) 0.009(2) -0.001(2)
C28 0.058(3) 0.0291(19) 0.043(3) 0.0108(19) 0.009(2) 0.0003(19)

loop_
_atom_type_symbol
_atom_type_description
_atom_type_scat_dispersion_real
_atom_type_scat_dispersion_imag
_atom_type_scat_source
C C 0.0033 0.0016 'International Tables Vol C Tables 4.2.6.8 and 6.1.1.4'
H H 0.0000 0.0000 'International Tables Vol C Tables 4.2.6.8 and 6.1.1.4'
P P 0.1023 0.0942 'International Tables Vol C Tables 4.2.6.8 and 6.1.1.4'
I I -0.4742 1.8119 'International Tables Vol C Tables 4.2.6.8 and 6.1.1.4'
Tm Tm -0.3139 5.2483 'International Tables Vol C Tables 4.2.6.8 and 6.1.1.4'

loop_
_geom_angle_atom_site_label_1
_geom_angle_atom_site_label_2
_geom_angle_atom_site_label_3
_geom_angle
C18 Tm1 C17 30.85(11)
C18 Tm1 C4 112.62(11)
C17 Tm1 C4 143.47(11)
C18 Tm1 C3 142.90(11)
C17 Tm1 C3 173.68(11)
C4 Tm1 C3 30.31(10)
C18 Tm1 C16 52.22(11)
C17 Tm1 C16 30.73(11)
C4 Tm1 C16 146.61(11)
C3 Tm1 C16 152.74(11)
C18 Tm1 C2 144.99(11)
C17 Tm1 C2 150.45(12)
C4 Tm1 C2 52.13(11)
C3 Tm1 C2 30.94(11)
C16 Tm1 C2 157.73(11)
C18 Tm1 C15 55.82(10)
C17 Tm1 C15 51.84(11)
C4 Tm1 C15 117.25(11)
C3 Tm1 C15 128.42(11)
C16 Tm1 C15 29.79(11)
C2 Tm1 C15 156.44(11)
C18 Tm1 C1 115.63(11)
C17 Tm1 C1 126.15(11)
C4 Tm1 C1 56.12(11)
C3 Tm1 C1 51.97(11)
C16 Tm1 C1 153.99(11)
C2 Tm1 C1 29.72(11)
C15 Tm1 C1 168.10(11)
C18 Tm1 P1 91.54(8)
C17 Tm1 P1 117.19(9)
C4 Tm1 P1 37.82(8)
C3 Tm1 P1 57.24(8)
C16 Tm1 P1 143.69(8)
C2 Tm1 P1 56.72(8)
C15 Tm1 P1 130.99(8)
C1 Tm1 P1 37.34(8)
C18 Tm1 P2 37.61(8)
C17 Tm1 P2 57.50(9)
C4 Tm1 P2 92.64(8)
C3 Tm1 P2 118.27(8)
C16 Tm1 P2 56.79(8)
C2 Tm1 P2 144.58(8)
C15 Tm1 P2 37.15(8)
C1 Tm1 P2 130.95(8)
P1 Tm1 P2 94.27(3)
C18 Tm1 I1 126.59(8)
C17 Tm1 I1 95.80(8)
C4 Tm1 I1 120.64(8)
C3 Tm1 I1 90.49(8)
C16 Tm1 I1 79.46(8)
C2 Tm1 I1 78.51(8)
C15 Tm1 I1 94.35(8)
C1 Tm1 I1 97.54(8)
P1 Tm1 I1 133.92(2)
P2 Tm1 I1 131.49(2)
C4 P1 C1 91.39(18)
C4 P1 Tm1 66.68(11)
C1 P1 Tm1 69.47(11)
C18 P2 C15 91.26(17)
C18 P2 Tm1 66.49(12)
C15 P2 Tm1 69.40(12)
C2 C1 C11 126.9(3)
C2 C1 P1 111.0(3)
C11 C1 P1 122.0(3)
C2 C1 Tm1 74.6(2)
C11 C1 Tm1 122.7(2)
P1 C1 Tm1 73.19(12)
C1 C2 C3 113.0(3)
C1 C2 C10 125.6(4)
C3 C2 C10 121.0(4)
C1 C2 Tm1 75.70(19)
C3 C2 Tm1 72.17(18)
C10 C2 Tm1 126.0(2)
C4 C3 C2 113.4(3)
C4 C3 C9 126.3(4)
C2 C3 C9 120.0(3)
C4 C3 Tm1 74.55(19)
C2 C3 Tm1 76.90(18)
C9 C3 Tm1 121.6(2)
C3 C4 C5 126.6(3)
C3 C4 P1 111.2(3)
C5 C4 P1 120.7(3)
C3 C4 Tm1 75.14(19)
C5 C4 Tm1 127.8(2)
P1 C4 Tm1 75.49(12)
C6 C5 C7 106.6(3)
C6 C5 C4 111.7(3)
C7 C5 C4 114.4(3)
C6 C5 C8 108.1(3)
C7 C5 C8 109.9(3)
C4 C5 C8 105.9(3)
C1 C11 C13 111.0(3)
C1 C11 C12 111.2(3)
C13 C11 C12 105.8(4)
C1 C11 C14 110.5(3)
C13 C11 C14 108.2(4)
C12 C11 C14 110.1(4)
C16 C15 C25 126.9(3)
C16 C15 P2 111.4(3)
C25 C15 P2 121.2(3)
C16 C15 Tm1 74.1(2)
C25 C15 Tm1 126.5(2)
P2 C15 Tm1 73.45(12)
C15 C16 C17 113.3(3)
C15 C16 C24 126.6(3)
C17 C16 C24 119.5(4)
C15 C16 Tm1 76.16(19)
C17 C16 Tm1 72.43(19)
C24 C16 Tm1 126.5(3)
C18 C17 C16 112.8(3)
C18 C17 C23 126.3(3)
C16 C17 C23 120.6(3)
C18 C17 Tm1 74.43(19)
C16 C17 Tm1 76.84(19)
C23 C17 Tm1 121.5(2)
C17 C18 C19 126.3(3)
C17 C18 P2 111.3(3)
C19 C18 P2 120.3(3)
C17 C18 Tm1 74.7(2)
C19 C18 Tm1 130.0(2)
P2 C18 Tm1 75.91(12)
C20 C19 C21 106.9(3)
C20 C19 C22 108.3(3)
C21 C19 C22 109.6(3)
C20 C19 C18 110.3(3)
C21 C19 C18 114.6(3)
C22 C19 C18 106.9(3)
C26 C25 C15 111.6(3)
C26 C25 C27 107.8(3)
C15 C25 C27 112.5(3)
C26 C25 C28 105.9(3)
C15 C25 C28 108.9(3)
C27 C25 C28 109.9(3)

loop_
_geom_bond_atom_site_label_1
_geom_bond_atom_site_label_2
_geom_bond_distance
Tm1 C18 2.663(4)
Tm1 C17 2.667(3)
Tm1 C4 2.667(3)
Tm1 C3 2.675(3)
Tm1 C16 2.724(3)
Tm1 C2 2.737(3)
Tm1 C15 2.750(3)
Tm1 C1 2.751(3)
Tm1 P1 2.8119(12)
Tm1 P2 2.8167(12)
Tm1 I1 2.8864(8)
P1 C4 1.781(4)
P1 C1 1.782(4)
P2 C18 1.772(4)
P2 C15 1.774(4)
C1 C2 1.407(5)
C1 C11 1.520(5)
C2 C3 1.444(5)
C2 C10 1.509(5)
C3 C4 1.397(5)
C3 C9 1.517(5)
C4 C5 1.540(5)
C5 C6 1.535(5)
C5 C7 1.539(5)
C5 C8 1.542(5)
C11 C13 1.528(6)
C11 C12 1.542(6)
C11 C14 1.544(6)
C15 C16 1.407(5)
C15 C25 1.537(5)
C16 C17 1.429(5)
C16 C24 1.510(5)
C17 C18 1.418(5)
C17 C23 1.512(5)
C18 C19 1.553(5)
C19 C20 1.531(6)
C19 C21 1.536(6)
C19 C22 1.543(5)
C25 C26 1.517(6)
C25 C27 1.540(5)
C25 C28 1.545(5)
